data_4330508
loop_
_publ_author_name
'Alison R. Fout'
'Dianne J. Xiao'
'Qinliang Zhao'
'T. David Harris'
'Evan R. King'
'Emily V. Eames'
'Shao-Liang Zheng'
'Theodore A. Betley'

_publ_section_title
;
 Trigonal Mn3 and Co3 Clusters Supported by Weak-Field Ligands: A
 Structural, Spectroscopic, Magnetic, and Computational Investigation into
 the Correlation of Molecular and Electronic Structure
;
_journal_name_full 'Inorganic Chemistry'
_journal_page_first 10290
_journal_page_last 10299
_journal_paper_doi 10.1021/ic301278m
_journal_volume 51
_journal_year 2012
_chemical_formula_sum 'C66 H75 Co3 F6 N6 P4'
_chemical_formula_weight 1366.99
_chemical_name_systematic
; 
 ? 
;
_space_group_IT_number 148
_symmetry_cell_setting hexagonal
_symmetry_space_group_name_Hall '-R 3'
_symmetry_space_group_name_H-M 'R -3 :H'
_atom_sites_solution_hydrogens geom
_atom_sites_solution_primary direct
_atom_sites_solution_secondary difmap
_audit_creation_method SHELXL-97
_cell_angle_alpha 90.00
_cell_angle_beta 90.00
_cell_angle_gamma 120.00
_cell_formula_units_Z 6
_cell_length_a 20.251(2)
_cell_length_b 20.251(2)
_cell_length_c 25.625(3)
_cell_measurement_reflns_used 9863
_cell_measurement_temperature 100(2)
_cell_measurement_theta_max 25.638
_cell_measurement_theta_min 2.383
_cell_volume 9101.0(17)
_computing_cell_refinement 'SAINT 7.46A (Bruker-AXS, 2009)'
_computing_data_collection 'APEX2 v2009.3.0 (Bruker-AXS, 2009)'
_computing_data_reduction 'SAINT 7.46A (Bruker-AXS, 2009)'
_computing_molecular_graphics 'Bruker SHELXTL'
_computing_publication_material 'Bruker SHELXTL'
_computing_structure_refinement 'SHELXL-97 (Sheldrick, 2008)'
_computing_structure_solution 'SHELXS-97 (Sheldrick, 2008)'
_diffrn_ambient_temperature 100(2)
_diffrn_measured_fraction_theta_full 0.962
_diffrn_measured_fraction_theta_max 0.962
_diffrn_measurement_device_type 'CCD area detector'
_diffrn_measurement_method 'phi and omega scans'
_diffrn_radiation_monochromator graphite
_diffrn_radiation_source 'fine-focus sealed tube'
_diffrn_radiation_type MoK\a
_diffrn_radiation_wavelength 0.71073
_diffrn_reflns_av_R_equivalents 0.0280
_diffrn_reflns_av_sigmaI/netI 0.0453
_diffrn_reflns_limit_h_max 25
_diffrn_reflns_limit_h_min -18
_diffrn_reflns_limit_k_max 25
_diffrn_reflns_limit_k_min -25
_diffrn_reflns_limit_l_max 32
_diffrn_reflns_limit_l_min -10
_diffrn_reflns_number 8774
_diffrn_reflns_theta_full 27.47
_diffrn_reflns_theta_max 27.47
_diffrn_reflns_theta_min 1.97
_exptl_absorpt_coefficient_mu 0.982
_exptl_absorpt_correction_T_max 0.9434
_exptl_absorpt_correction_T_min 0.8666
_exptl_absorpt_correction_type multi-scan
_exptl_absorpt_process_details 'SADABS (Sheldrick, 2009)'
_exptl_crystal_colour red
_exptl_crystal_density_diffrn 1.496
_exptl_crystal_description plate
_exptl_crystal_F_000 4248
_exptl_crystal_size_max 0.15
_exptl_crystal_size_mid 0.12
_exptl_crystal_size_min 0.06
_refine_diff_density_max 0.602
_refine_diff_density_min -0.531
_refine_diff_density_rms 0.069
_refine_ls_extinction_method none
_refine_ls_goodness_of_fit_ref 1.026
_refine_ls_hydrogen_treatment mixed
_refine_ls_matrix_type full
_refine_ls_number_parameters 276
_refine_ls_number_reflns 4465
_refine_ls_number_restraints 43
_refine_ls_restrained_S_all 1.035
_refine_ls_R_factor_all 0.0519
_refine_ls_R_factor_gt 0.0354
_refine_ls_shift/su_max 0.001
_refine_ls_shift/su_mean 0.000
_refine_ls_structure_factor_coef Fsqd
_refine_ls_weighting_details 'calc w=1/[\s^2^(Fo^2^)+(0.0410P)^2^+7.8762P] where P=(Fo^2^+2Fc^2^)/3'
_refine_ls_weighting_scheme calc
_refine_ls_wR_factor_gt 0.0808
_refine_ls_wR_factor_ref 0.0879
_reflns_number_gt 3504
_reflns_number_total 4465
_reflns_threshold_expression >2sigma(I)
_cod_data_source_file ic301278m_si_003_11.cif
_cod_data_source_block CHTACo2PMe2PHPF6
_cod_original_cell_volume 9101.4(16)
_cod_original_sg_symbol_H-M 'R -3'
_cod_database_code 4330508

loop_
_symmetry_equiv_pos_as_xyz
'x, y, z'
'-y, x-y, z'
'-x+y, -x, z'
'x+2/3, y+1/3, z+1/3'
'-y+2/3, x-y+1/3, z+1/3'
'-x+y+2/3, -x+1/3, z+1/3'
'x+1/3, y+2/3, z+2/3'
'-y+1/3, x-y+2/3, z+2/3'
'-x+y+1/3, -x+2/3, z+2/3'
'-x, -y, -z'
'y, -x+y, -z'
'x-y, x, -z'
'-x+2/3, -y+1/3, -z+1/3'
'y+2/3, -x+y+1/3, -z+1/3'
'x-y+2/3, x+1/3, -z+1/3'
'-x+1/3, -y+2/3, -z+2/3'
'y+1/3, -x+y+2/3, -z+2/3'
'x-y+1/3, x+2/3, -z+2/3'

loop_
_atom_site_label
_atom_site_type_symbol
_atom_site_fract_x
_atom_site_fract_y
_atom_site_fract_z
_atom_site_U_iso_or_equiv
_atom_site_adp_type
_atom_site_occupancy
_atom_site_symmetry_multiplicity
_atom_site_calc_flag
_atom_site_refinement_flags
_atom_site_disorder_assembly
_atom_site_disorder_group
Co1 Co 0.596772(16) 0.326948(16) 0.637542(11) 0.01353(9) Uani 1 1 d . . .
P1 P 0.48181(3) 0.31525(3) 0.64642(2) 0.01693(13) Uani 1 1 d . . .
N1 N 0.65851(10) 0.41381(10) 0.68309(7) 0.0156(4) Uani 1 1 d . . .
N2 N 0.65858(10) 0.41365(10) 0.59023(7) 0.0163(4) Uani 1 1 d . . .
C1 C 0.65958(13) 0.40278(13) 0.53314(8) 0.0202(5) Uani 1 1 d . . .
H1A H 0.6553 0.4445 0.5155 0.024 Uiso 1 1 calc R . .
C2 C 0.59192(14) 0.32642(13) 0.51552(9) 0.0226(5) Uani 1 1 d . . .
H2A H 0.5887 0.3261 0.4770 0.027 Uiso 1 1 calc R . .
H2B H 0.5443 0.3220 0.5295 0.027 Uiso 1 1 calc R . .
C3 C 0.65161(12) 0.47619(12) 0.60946(8) 0.0171(4) Uani 1 1 d . . .
C4 C 0.64537(13) 0.53248(13) 0.58331(9) 0.0221(5) Uani 1 1 d . . .
H4 H 0.6456 0.5339 0.5462 0.027 Uiso 1 1 calc R . .
C5 C 0.63861(13) 0.58766(13) 0.61246(10) 0.0248(5) Uani 1 1 d . . .
H5 H 0.6335 0.6261 0.5947 0.030 Uiso 1 1 calc R . .
C6 C 0.63920(13) 0.58722(13) 0.66598(10) 0.0246(5) Uani 1 1 d . . .
H6 H 0.6349 0.6253 0.6848 0.030 Uiso 1 1 calc R . .
C7 C 0.64611(12) 0.53076(12) 0.69290(9) 0.0200(5) Uani 1 1 d . . .
H7 H 0.6470 0.5304 0.7300 0.024 Uiso 1 1 calc R . .
C8 C 0.65162(12) 0.47576(12) 0.66462(8) 0.0163(4) Uani 1 1 d . . .
C9 C 0.46397(13) 0.39146(13) 0.62541(9) 0.0205(5) Uani 1 1 d . . .
C10 C 0.45588(14) 0.40073(15) 0.57252(10) 0.0301(6) Uani 1 1 d . . .
H10 H 0.4618 0.3690 0.5479 0.036 Uiso 1 1 calc R . .
C11 C 0.43924(15) 0.45581(17) 0.55510(11) 0.0367(7) Uani 1 1 d . . .
H11 H 0.4344 0.4616 0.5188 0.044 Uiso 1 1 calc R . .
C12 C 0.42964(16) 0.50237(16) 0.59034(12) 0.0380(7) Uani 1 1 d . . .
H12 H 0.4176 0.5395 0.5784 0.046 Uiso 1 1 calc R . .
C13 C 0.43792(15) 0.49405(15) 0.64318(11) 0.0346(6) Uani 1 1 d . . .
H13 H 0.4313 0.5255 0.6676 0.041 Uiso 1 1 calc R . .
C14 C 0.45591(14) 0.43973(14) 0.66063(10) 0.0270(5) Uani 1 1 d . . .
H14 H 0.4628 0.4355 0.6969 0.032 Uiso 1 1 calc R . .
C15 C 0.45540(14) 0.30202(14) 0.71505(9) 0.0230(5) Uani 1 1 d . . .
H15A H 0.4047 0.2965 0.7191 0.035 Uiso 1 1 calc R . .
H15B H 0.4927 0.3464 0.7350 0.035 Uiso 1 1 calc R . .
H15C H 0.4545 0.2561 0.7281 0.035 Uiso 1 1 calc R . .
C16 C 0.40088(13) 0.23265(13) 0.61618(9) 0.0222(5) Uani 1 1 d . . .
H16A H 0.3542 0.2347 0.6226 0.033 Uiso 1 1 calc R . .
H16B H 0.3955 0.1858 0.6313 0.033 Uiso 1 1 calc R . .
H16C H 0.4095 0.2333 0.5785 0.033 Uiso 1 1 calc R . .
C1S C 0.33787(17) 0.25057(17) 0.48020(10) 0.0367(7) Uani 1 1 d . . .
H1S H 0.3305 0.2929 0.4855 0.044 Uiso 1 1 calc R . .
C2S C 0.28334(17) 0.17893(16) 0.49683(10) 0.0356(6) Uani 1 1 d . . .
H2S H 0.2384 0.1718 0.5136 0.043 Uiso 1 1 calc R . .
C3S C 0.29415(18) 0.11785(17) 0.48907(10) 0.0382(7) Uani 1 1 d . . .
H3S H 0.2566 0.0686 0.5006 0.046 Uiso 1 1 calc R . .
C4S C 0.35905(18) 0.12771(17) 0.46468(11) 0.0383(7) Uani 1 1 d . . .
H4S H 0.3661 0.0852 0.4594 0.046 Uiso 1 1 calc R . .
C5S C 0.41395(17) 0.19910(17) 0.44784(11) 0.0389(7) Uani 1 1 d . . .
H5S H 0.4586 0.2058 0.4309 0.047 Uiso 1 1 calc R . .
C6S C 0.40339(17) 0.26078(17) 0.45577(11) 0.0379(7) Uani 1 1 d . . .
H6S H 0.4411 0.3101 0.4445 0.046 Uiso 1 1 calc R . .
H1 H 0.6589(15) 0.4115(15) 0.7134(11) 0.025(8) Uiso 1 1 d . . .
P2 P 0.6667 0.3333 0.8333 0.0436(5) Uani 1 6 d SDU . .
F1 F 0.7175(4) 0.40471(19) 0.79661(11) 0.0623(13) Uani 0.757(14) 1 d PDU A 1
F1A F 0.683(3) 0.4063(11) 0.7996(7) 0.0623(13) Uani 0.146(12) 1 d PDU A 2
F1B F 0.7432(8) 0.360(2) 0.8008(7) 0.0623(13) Uani 0.097(7) 1 d PDU B 3
P3 P 0.6667 0.3333 0.3333 0.0739(8) Uani 1 6 d SU . .
F2 F 0.6000(8) 0.3330(10) 0.3657(5) 0.126(2) Uani 0.303(8) 1 d PU C 1
F2A F 0.5970(3) 0.2814(4) 0.3694(2) 0.126(2) Uani 0.697(8) 1 d P C 2

loop_
_atom_site_aniso_label
_atom_site_aniso_U_11
_atom_site_aniso_U_22
_atom_site_aniso_U_33
_atom_site_aniso_U_23
_atom_site_aniso_U_13
_atom_site_aniso_U_12
Co1 0.01414(16) 0.01376(16) 0.01231(15) -0.00037(11) -0.00060(11) 0.00668(12)
P1 0.0154(3) 0.0184(3) 0.0172(3) -0.0004(2) -0.0003(2) 0.0086(2)
N1 0.0176(10) 0.0155(9) 0.0130(10) 0.0001(7) 0.0001(7) 0.0078(8)
N2 0.0177(10) 0.0165(9) 0.0143(9) 0.0009(7) -0.0007(7) 0.0082(8)
C1 0.0269(13) 0.0233(12) 0.0121(10) 0.0022(9) -0.0014(9) 0.0137(11)
C2 0.0279(13) 0.0287(13) 0.0133(10) -0.0018(9) -0.0044(9) 0.0158(11)
C3 0.0124(11) 0.0150(11) 0.0224(11) 0.0010(9) -0.0019(8) 0.0057(9)
C4 0.0167(12) 0.0210(12) 0.0262(12) 0.0054(10) -0.0041(9) 0.0075(10)
C5 0.0184(12) 0.0158(12) 0.0407(15) 0.0083(10) -0.0015(10) 0.0090(10)
C6 0.0189(12) 0.0149(12) 0.0406(15) -0.0023(10) -0.0007(10) 0.0088(10)
C7 0.0167(11) 0.0172(11) 0.0253(12) -0.0021(9) -0.0004(9) 0.0078(10)
C8 0.0110(10) 0.0140(11) 0.0227(11) 0.0015(9) -0.0016(8) 0.0054(9)
C9 0.0133(11) 0.0198(12) 0.0273(12) 0.0022(9) -0.0009(9) 0.0074(10)
C10 0.0254(13) 0.0356(15) 0.0296(13) 0.0026(11) -0.0026(11) 0.0156(12)
C11 0.0288(15) 0.0432(17) 0.0358(15) 0.0115(13) -0.0060(12) 0.0163(13)
C12 0.0269(14) 0.0293(15) 0.0581(19) 0.0064(13) -0.0091(13) 0.0143(12)
C13 0.0299(14) 0.0285(14) 0.0484(16) -0.0013(12) -0.0022(12) 0.0169(12)
C14 0.0226(13) 0.0251(13) 0.0313(13) -0.0027(10) -0.0017(10) 0.0105(11)
C15 0.0224(12) 0.0305(14) 0.0195(11) 0.0007(10) 0.0021(9) 0.0158(11)
C16 0.0169(12) 0.0220(12) 0.0275(12) -0.0027(10) -0.0028(9) 0.0095(10)
C1S 0.0497(18) 0.0377(16) 0.0313(14) -0.0031(12) -0.0121(13) 0.0283(15)
C2S 0.0435(17) 0.0422(17) 0.0247(13) -0.0018(12) -0.0051(12) 0.0241(14)
C3S 0.0493(19) 0.0330(15) 0.0286(14) -0.0049(12) -0.0090(13) 0.0177(14)
C4S 0.0524(19) 0.0365(16) 0.0352(15) -0.0092(12) -0.0139(14) 0.0290(15)
C5S 0.0363(16) 0.0488(18) 0.0384(16) -0.0037(13) -0.0116(13) 0.0264(15)
C6S 0.0366(16) 0.0340(16) 0.0402(16) -0.0013(13) -0.0125(13) 0.0155(13)
P2 0.0565(8) 0.0565(8) 0.0179(8) 0.000 0.000 0.0282(4)
F1 0.074(2) 0.0623(14) 0.0292(11) 0.0121(9) 0.0083(14) 0.0185(15)
F1A 0.074(2) 0.0623(14) 0.0292(11) 0.0121(9) 0.0083(14) 0.0185(15)
F1B 0.074(2) 0.0623(14) 0.0292(11) 0.0121(9) 0.0083(14) 0.0185(15)
P3 0.0929(13) 0.0929(13) 0.0359(12) 0.000 0.000 0.0465(6)
F2 0.115(3) 0.128(5) 0.098(2) 0.030(4) 0.0403(19) 0.033(4)
F2A 0.115(3) 0.128(5) 0.098(2) 0.030(4) 0.0403(19) 0.033(4)

loop_
_atom_type_symbol
_atom_type_description
_atom_type_scat_dispersion_real
_atom_type_scat_dispersion_imag
_atom_type_scat_source
C C 0.0033 0.0016 'International Tables Vol C Tables 4.2.6.8 and 6.1.1.4'
H H 0.0000 0.0000 'International Tables Vol C Tables 4.2.6.8 and 6.1.1.4'
Co Co 0.3494 0.9721 'International Tables Vol C Tables 4.2.6.8 and 6.1.1.4'
N N 0.0061 0.0033 'International Tables Vol C Tables 4.2.6.8 and 6.1.1.4'
P P 0.1023 0.0942 'International Tables Vol C Tables 4.2.6.8 and 6.1.1.4'
F F 0.0171 0.0103 'International Tables Vol C Tables 4.2.6.8 and 6.1.1.4'

loop_
_geom_angle_atom_site_label_1
_geom_angle_atom_site_label_2
_geom_angle_atom_site_label_3
_geom_angle
_geom_angle_site_symmetry_1
_geom_angle_site_symmetry_3
N1 Co1 N1 99.11(11) . 2_655
N1 Co1 N2 74.41(8) . .
N1 Co1 N2 150.68(8) 2_655 .
N1 Co1 N2 150.72(8) . 2_655
N1 Co1 N2 74.38(8) 2_655 2_655
N2 Co1 N2 97.12(10) . 2_655
N1 Co1 P1 101.46(6) . .
N1 Co1 P1 100.63(6) 2_655 .
N2 Co1 P1 108.66(6) . .
N2 Co1 P1 107.78(5) 2_655 .
N1 Co1 Co1 53.13(6) . 3_665
N1 Co1 Co1 99.23(5) 2_655 3_665
N2 Co1 Co1 53.66(5) . 3_665
N2 Co1 Co1 99.03(5) 2_655 3_665
P1 Co1 Co1 150.04(2) . 3_665
N1 Co1 Co1 99.26(5) . 2_655
N1 Co1 Co1 53.08(6) 2_655 2_655
N2 Co1 Co1 99.03(5) . 2_655
N2 Co1 Co1 53.65(5) 2_655 2_655
P1 Co1 Co1 148.93(2) . 2_655
Co1 Co1 Co1 60.0 3_665 2_655
C15 P1 C16 102.24(11) . .
C15 P1 C9 103.93(11) . .
C16 P1 C9 100.48(11) . .
C15 P1 Co1 109.19(8) . .
C16 P1 Co1 117.68(8) . .
C9 P1 Co1 121.01(8) . .
C8 N1 Co1 107.25(14) . .
C8 N1 Co1 107.81(14) . 3_665
Co1 N1 Co1 73.79(7) . 3_665
C8 N1 H1 113(2) . .
Co1 N1 H1 124(2) . .
Co1 N1 H1 124(2) 3_665 .
C3 N2 C1 119.13(18) . .
C3 N2 Co1 106.01(13) . .
C1 N2 Co1 121.50(14) . .
C3 N2 Co1 106.56(13) . 3_665
C1 N2 Co1 121.58(14) . 3_665
Co1 N2 Co1 72.70(6) . 3_665
N2 C1 C2 111.64(18) . .
N2 C1 C2 111.52(18) . 3_665
C2 C1 C2 109.7(2) . 3_665
N2 C1 H1A 107.9 . .
C2 C1 H1A 107.9 . .
C2 C1 H1A 107.9 3_665 .
C1 C2 C1 113.7(2) . 2_655
C1 C2 H2A 108.8 . .
C1 C2 H2A 108.8 2_655 .
C1 C2 H2B 108.8 . .
C1 C2 H2B 108.8 2_655 .
H2A C2 H2B 107.7 . .
C4 C3 C8 119.4(2) . .
C4 C3 N2 130.8(2) . .
C8 C3 N2 109.80(19) . .
C3 C4 C5 118.9(2) . .
C3 C4 H4 120.6 . .
C5 C4 H4 120.6 . .
C6 C5 C4 121.4(2) . .
C6 C5 H5 119.3 . .
C4 C5 H5 119.3 . .
C5 C6 C7 120.2(2) . .
C5 C6 H6 119.9 . .
C7 C6 H6 119.9 . .
C8 C7 C6 118.8(2) . .
C8 C7 H7 120.6 . .
C6 C7 H7 120.6 . .
C7 C8 N1 128.7(2) . .
C7 C8 C3 121.3(2) . .
N1 C8 C3 109.94(19) . .
C10 C9 C14 118.2(2) . .
C10 C9 P1 119.10(19) . .
C14 C9 P1 122.69(18) . .
C9 C10 C11 120.9(3) . .
C9 C10 H10 119.5 . .
C11 C10 H10 119.5 . .
C12 C11 C10 120.6(3) . .
C12 C11 H11 119.7 . .
C10 C11 H11 119.7 . .
C13 C12 C11 119.1(3) . .
C13 C12 H12 120.4 . .
C11 C12 H12 120.4 . .
C12 C13 C14 120.3(3) . .
C12 C13 H13 119.8 . .
C14 C13 H13 119.8 . .
C13 C14 C9 120.8(2) . .
C13 C14 H14 119.6 . .
C9 C14 H14 119.6 . .
P1 C15 H15A 109.5 . .
P1 C15 H15B 109.5 . .
H15A C15 H15B 109.5 . .
P1 C15 H15C 109.5 . .
H15A C15 H15C 109.5 . .
H15B C15 H15C 109.5 . .
P1 C16 H16A 109.5 . .
P1 C16 H16B 109.5 . .
H16A C16 H16B 109.5 . .
P1 C16 H16C 109.5 . .
H16A C16 H16C 109.5 . .
H16B C16 H16C 109.5 . .
C2S C1S C6S 120.0(3) . .
C2S C1S H1S 120.0 . .
C6S C1S H1S 120.0 . .
C3S C2S C1S 119.8(3) . .
C3S C2S H2S 120.1 . .
C1S C2S H2S 120.1 . .
C2S C3S C4S 120.4(3) . .
C2S C3S H3S 119.8 . .
C4S C3S H3S 119.8 . .
C3S C4S C5S 120.3(3) . .
C3S C4S H4S 119.9 . .
C5S C4S H4S 119.9 . .
C4S C5S C6S 119.5(3) . .
C4S C5S H5S 120.2 . .
C6S C5S H5S 120.2 . .
C5S C6S C1S 120.0(3) . .
C5S C6S H6S 120.0 . .
C1S C6S H6S 120.0 . .
F1 P2 F1 180.00(16) 3_665 18_546
F1 P2 F1 88.77(16) 3_665 .
F1 P2 F1 91.23(17) 18_546 .
F1 P2 F1 91.23(17) 3_665 16_656
F1 P2 F1 88.78(16) 18_546 16_656
F1 P2 F1 179.993(1) . 16_656
F1 P2 F1 91.23(17) 3_665 17_556
F1 P2 F1 88.77(17) 18_546 17_556
F1 P2 F1 91.23(17) . 17_556
F1 P2 F1 88.77(16) 16_656 17_556
F1 P2 F1 88.77(17) 3_665 2_655
F1 P2 F1 91.23(17) 18_546 2_655
F1 P2 F1 88.77(16) . 2_655
F1 P2 F1 91.23(17) 16_656 2_655
F1 P2 F1 179.996(2) 17_556 2_655
F1A P2 F1A 93.5(11) 3_665 2_655
F1A P2 F1A 86.5(11) 3_665 16_656
F1A P2 F1A 86.5(11) 2_655 16_656
F1A P2 F1A 86.5(11) 3_665 17_556
F1A P2 F1A 179.996(5) 2_655 17_556
F1A P2 F1A 93.5(11) 16_656 17_556
F1A P2 F1A 93.5(11) 3_665 .
F1A P2 F1A 93.5(11) 2_655 .
F1A P2 F1A 179.994(15) 16_656 .
F1A P2 F1A 86.5(11) 17_556 .
F1A P2 F1A 180.0(18) 3_665 18_546
F1A P2 F1A 86.5(11) 2_655 18_546
F1A P2 F1A 93.5(11) 16_656 18_546
F1A P2 F1A 93.5(11) 17_556 18_546
F1A P2 F1A 86.5(11) . 18_546
F2A P3 F2A 91.1(3) 2_655 18_545
F2A P3 F2A 91.1(3) 2_655 16_655
F2A P3 F2A 88.9(3) 18_545 16_655
F2A P3 F2A 179.996(2) 2_655 17
F2A P3 F2A 88.9(3) 18_545 17
F2A P3 F2A 88.9(3) 16_655 17
F2A P3 F2A 88.9(3) 2_655 .
F2A P3 F2A 91.1(3) 18_545 .
F2A P3 F2A 179.995(1) 16_655 .
F2A P3 F2A 91.1(3) 17 .
F2A P3 F2A 88.9(3) 2_655 3_665
F2A P3 F2A 179.998(2) 18_545 3_665
F2A P3 F2A 91.1(3) 16_655 3_665
F2A P3 F2A 91.1(3) 17 3_665
F2A P3 F2A 88.9(3) . 3_665
F2 P3 F2 84.9(7) 2_655 16_655
F2 P3 F2 84.9(7) 2_655 18_545
F2 P3 F2 95.1(7) 16_655 18_545
F2 P3 F2 179.996(4) 2_655 17
F2 P3 F2 95.1(7) 16_655 17
F2 P3 F2 95.1(7) 18_545 17
F2 P3 F2 95.1(7) 2_655 3_665
F2 P3 F2 84.9(7) 16_655 3_665
F2 P3 F2 179.996(3) 18_545 3_665
F2 P3 F2 84.9(7) 17 3_665
F2 P3 F2 95.1(7) 2_655 .
F2 P3 F2 179.998(3) 16_655 .
F2 P3 F2 84.9(7) 18_545 .
F2 P3 F2 84.9(7) 17 .
F2 P3 F2 95.1(7) 3_665 .

loop_
_geom_bond_atom_site_label_1
_geom_bond_atom_site_label_2
_geom_bond_distance
_geom_bond_site_symmetry_2
Co1 N1 1.9546(19) .
Co1 N1 1.9558(19) 2_655
Co1 N2 1.9804(18) .
Co1 N2 1.9806(18) 2_655
Co1 P1 2.2308(7) .
Co1 Co1 2.3477(6) 3_665
Co1 Co1 2.3477(6) 2_655
P1 C15 1.819(2) .
P1 C16 1.828(2) .
P1 C9 1.833(2) .
N1 C8 1.412(3) .
N1 Co1 1.9558(19) 3_665
N1 H1 0.78(3) .
N2 C3 1.430(3) .
N2 C1 1.481(3) .
N2 Co1 1.9806(18) 3_665
C1 C2 1.534(3) .
C1 C2 1.534(3) 3_665
C1 H1A 1.0000 .
C2 C1 1.534(3) 2_655
C2 H2A 0.9900 .
C2 H2B 0.9900 .
C3 C4 1.382(3) .
C3 C8 1.413(3) .
C4 C5 1.407(3) .
C4 H4 0.9500 .
C5 C6 1.372(3) .
C5 H5 0.9500 .
C6 C7 1.401(3) .
C6 H6 0.9500 .
C7 C8 1.379(3) .
C7 H7 0.9500 .
C9 C10 1.389(3) .
C9 C14 1.399(3) .
C10 C11 1.390(4) .
C10 H10 0.9500 .
C11 C12 1.388(4) .
C11 H11 0.9500 .
C12 C13 1.385(4) .
C12 H12 0.9500 .
C13 C14 1.394(4) .
C13 H13 0.9500 .
C14 H14 0.9500 .
C15 H15A 0.9800 .
C15 H15B 0.9800 .
C15 H15C 0.9800 .
C16 H16A 0.9800 .
C16 H16B 0.9800 .
C16 H16C 0.9800 .
C1S C2S 1.380(4) .
C1S C6S 1.386(4) .
C1S H1S 0.9500 .
C2S C3S 1.374(4) .
C2S H2S 0.9500 .
C3S C4S 1.377(4) .
C3S H3S 0.9500 .
C4S C5S 1.380(4) .
C4S H4S 0.9500 .
C5S C6S 1.384(4) .
C5S H5S 0.9500 .
C6S H6S 0.9500 .
P2 F1 1.596(2) 3_665
P2 F1 1.596(2) 18_546
P2 F1 1.596(2) .
P2 F1 1.596(2) 16_656
P2 F1 1.596(2) 17_556
P2 F1 1.596(2) 2_655
P2 F1A 1.597(3) 3_665
P2 F1A 1.597(3) 2_655
P2 F1A 1.597(3) 16_656
P2 F1A 1.597(3) 17_556
P2 F1A 1.597(3) .
P2 F1A 1.597(3) 18_546
P3 F2A 1.572(5) 2_655
P3 F2A 1.572(5) 18_545
P3 F2A 1.572(5) 16_655
P3 F2A 1.572(5) 17
P3 F2A 1.572(5) .
P3 F2A 1.572(5) 3_665
P3 F2 1.582(14) 2_655
P3 F2 1.582(14) 16_655
P3 F2 1.582(14) 18_545
P3 F2 1.582(14) 17
P3 F2 1.582(14) 3_665
P3 F2 1.582(14) .

loop_
_geom_torsion_atom_site_label_1
_geom_torsion_atom_site_label_2
_geom_torsion_atom_site_label_3
_geom_torsion_atom_site_label_4
_geom_torsion
_geom_torsion_site_symmetry_1
_geom_torsion_site_symmetry_4
N1 Co1 P1 C15 -57.19(10) . .
N1 Co1 P1 C15 44.49(10) 2_655 .
N2 Co1 P1 C15 -134.43(10) . .
N2 Co1 P1 C15 121.34(10) 2_655 .
Co1 Co1 P1 C15 -86.23(9) 3_665 .
Co1 Co1 P1 C15 73.71(9) 2_655 .
N1 Co1 P1 C16 -173.04(10) . .
N1 Co1 P1 C16 -71.36(11) 2_655 .
N2 Co1 P1 C16 109.72(10) . .
N2 Co1 P1 C16 5.50(11) 2_655 .
Co1 Co1 P1 C16 157.92(8) 3_665 .
Co1 Co1 P1 C16 -42.13(10) 2_655 .
N1 Co1 P1 C9 63.25(11) . .
N1 Co1 P1 C9 164.94(10) 2_655 .
N2 Co1 P1 C9 -13.99(11) . .
N2 Co1 P1 C9 -118.21(10) 2_655 .
Co1 Co1 P1 C9 34.21(10) 3_665 .
Co1 Co1 P1 C9 -165.84(9) 2_655 .
N1 Co1 N1 C8 -161.18(15) 2_655 .
N2 Co1 N1 C8 48.12(14) . .
N2 Co1 N1 C8 124.57(17) 2_655 .
P1 Co1 N1 C8 -58.28(14) . .
Co1 Co1 N1 C8 104.08(15) 3_665 .
Co1 Co1 N1 C8 145.00(13) 2_655 .
N1 Co1 N1 Co1 94.74(7) 2_655 3_665
N2 Co1 N1 Co1 -55.95(7) . 3_665
N2 Co1 N1 Co1 20.49(17) 2_655 3_665
P1 Co1 N1 Co1 -162.36(4) . 3_665
Co1 Co1 N1 Co1 40.92(5) 2_655 3_665
N1 Co1 N2 C3 -47.41(13) . .
N1 Co1 N2 C3 -128.15(17) 2_655 .
N2 Co1 N2 C3 161.23(14) 2_655 .
P1 Co1 N2 C3 49.69(14) . .
Co1 Co1 N2 C3 -102.78(14) 3_665 .
Co1 Co1 N2 C3 -144.58(12) 2_655 .
N1 Co1 N2 C1 172.27(18) . .
N1 Co1 N2 C1 91.5(2) 2_655 .
N2 Co1 N2 C1 20.90(16) 2_655 .
P1 Co1 N2 C1 -90.63(16) . .
Co1 Co1 N2 C1 116.89(17) 3_665 .
Co1 Co1 N2 C1 75.10(16) 2_655 .
N1 Co1 N2 Co1 55.38(7) . 3_665
N1 Co1 N2 Co1 -25.37(17) 2_655 3_665
N2 Co1 N2 Co1 -95.99(6) 2_655 3_665
P1 Co1 N2 Co1 152.47(3) . 3_665
Co1 Co1 N2 Co1 -41.80(4) 2_655 3_665
C3 N2 C1 C2 -118.0(2) . .
Co1 N2 C1 C2 17.4(2) . .
Co1 N2 C1 C2 105.53(19) 3_665 .
C3 N2 C1 C2 118.9(2) . 3_665
Co1 N2 C1 C2 -105.72(19) . 3_665
Co1 N2 C1 C2 -17.6(2) 3_665 3_665
N2 C1 C2 C1 -70.1(2) . 2_655
C2 C1 C2 C1 54.1(3) 3_665 2_655
C1 N2 C3 C4 -0.2(3) . .
Co1 N2 C3 C4 -141.6(2) . .
Co1 N2 C3 C4 142.1(2) 3_665 .
C1 N2 C3 C8 179.82(18) . .
Co1 N2 C3 C8 38.37(19) . .
Co1 N2 C3 C8 -37.9(2) 3_665 .
C8 C3 C4 C5 -0.5(3) . .
N2 C3 C4 C5 179.5(2) . .
C3 C4 C5 C6 0.9(4) . .
C4 C5 C6 C7 -0.4(4) . .
C5 C6 C7 C8 -0.5(3) . .
C6 C7 C8 N1 -179.6(2) . .
C6 C7 C8 C3 1.0(3) . .
Co1 N1 C8 C7 141.3(2) . .
Co1 N1 C8 C7 -140.7(2) 3_665 .
Co1 N1 C8 C3 -39.3(2) . .
Co1 N1 C8 C3 38.7(2) 3_665 .
C4 C3 C8 C7 -0.5(3) . .
N2 C3 C8 C7 179.50(19) . .
C4 C3 C8 N1 -179.99(19) . .
N2 C3 C8 N1 0.0(2) . .
C15 P1 C9 C10 -160.7(2) . .
C16 P1 C9 C10 -55.2(2) . .
Co1 P1 C9 C10 76.3(2) . .
C15 P1 C9 C14 17.4(2) . .
C16 P1 C9 C14 123.0(2) . .
Co1 P1 C9 C14 -105.57(19) . .
C14 C9 C10 C11 -0.8(4) . .
P1 C9 C10 C11 177.4(2) . .
C9 C10 C11 C12 -0.6(4) . .
C10 C11 C12 C13 0.9(4) . .
C11 C12 C13 C14 0.2(4) . .
C12 C13 C14 C9 -1.7(4) . .
C10 C9 C14 C13 2.0(4) . .
P1 C9 C14 C13 -176.2(2) . .
C6S C1S C2S C3S -0.1(4) . .
C1S C2S C3S C4S -0.1(4) . .
C2S C3S C4S C5S 0.1(4) . .
C3S C4S C5S C6S 0.2(4) . .
C4S C5S C6S C1S -0.4(4) . .
C2S C1S C6S C5S 0.3(4) . .
